data_2225273
loop_
_publ_author_name
'Wang, Li'
'Sun, Yin-Xia'
'Tong, Jun-Feng'

_publ_section_title
;
 6,6'-Diethoxy-2,2'-[propane-1,3-diyldioxybis(nitrilomethylidyne)]diphenol
;
_journal_coeditor_code HG2634
_journal_issue 3
_journal_name_full 'Acta Crystallographica Section E'
_journal_page_first o512
_journal_paper_doi 10.1107/S1600536810003430
_journal_volume 66
_journal_year 2010
_chemical_formula_iupac 'C21 H26 N2 O6'
_chemical_formula_moiety 'C21 H26 N2 O6'
_chemical_formula_sum 'C21 H26 N2 O6'
_chemical_formula_weight 402.44
_chemical_name_systematic
;
6,6'-Diethoxy-2,2'-[propane-1,3-diyldioxybis(nitrilomethylidyne)]diphenol
;
_space_group_IT_number 43
_symmetry_cell_setting orthorhombic
_symmetry_space_group_name_Hall 'F 2 -2d'
_symmetry_space_group_name_H-M 'F d d 2'
_atom_sites_solution_hydrogens geom
_atom_sites_solution_primary direct
_atom_sites_solution_secondary difmap
_audit_creation_method SHELXL-97
_cell_angle_alpha 90.00
_cell_angle_beta 90.00
_cell_angle_gamma 90.00
_cell_formula_units_Z 8
_cell_length_a 25.292(2)
_cell_length_b 34.412(3)
_cell_length_c 4.7176(5)
_cell_measurement_reflns_used 1648
_cell_measurement_temperature 298(2)
_cell_measurement_theta_max 25.296
_cell_measurement_theta_min 2.864
_cell_volume 4106.0(7)
_computing_cell_refinement 'SAINT (Siemens, 1996)'
_computing_data_collection 'SMART (Siemens, 1996)'
_computing_data_reduction 'SAINT (Siemens, 1996)'
_computing_molecular_graphics 'SHELXTL (Sheldrick, 2008)'
_computing_publication_material 'SHELXTL (Sheldrick, 2008)'
_computing_structure_refinement 'SHELXL97 (Sheldrick, 2008)'
_computing_structure_solution 'SHELXS97 (Sheldrick, 2008)'
_diffrn_ambient_temperature 298(2)
_diffrn_measured_fraction_theta_full 0.999
_diffrn_measured_fraction_theta_max 0.999
_diffrn_measurement_device_type 'Bruker SMART 1000 CCD area-detector'
_diffrn_measurement_method 'phi and omega scans'
_diffrn_radiation_monochromator graphite
_diffrn_radiation_source 'fine-focus sealed tube'
_diffrn_radiation_type MoK\a
_diffrn_radiation_wavelength 0.71073
_diffrn_reflns_av_R_equivalents 0.0478
_diffrn_reflns_av_sigmaI/netI 0.0308
_diffrn_reflns_limit_h_max 29
_diffrn_reflns_limit_h_min -30
_diffrn_reflns_limit_k_max 40
_diffrn_reflns_limit_k_min -30
_diffrn_reflns_limit_l_max 5
_diffrn_reflns_limit_l_min -5
_diffrn_reflns_number 5348
_diffrn_reflns_theta_full 25.02
_diffrn_reflns_theta_max 25.02
_diffrn_reflns_theta_min 2.00
_exptl_absorpt_coefficient_mu 0.096
_exptl_absorpt_correction_T_max 0.9839
_exptl_absorpt_correction_T_min 0.9581
_exptl_absorpt_correction_type multi-scan
_exptl_absorpt_process_details '(SADABS; Sheldrick, 1996)'
_exptl_crystal_colour colorless
_exptl_crystal_density_diffrn 1.302
_exptl_crystal_density_method 'not measured'
_exptl_crystal_description needle-like
_exptl_crystal_F_000 1712
_exptl_crystal_size_max 0.45
_exptl_crystal_size_mid 0.18
_exptl_crystal_size_min 0.17
_refine_diff_density_max 0.161
_refine_diff_density_min -0.140
_refine_ls_extinction_method none
_refine_ls_goodness_of_fit_ref 1.044
_refine_ls_hydrogen_treatment constr
_refine_ls_matrix_type full
_refine_ls_number_parameters 133
_refine_ls_number_reflns 1031
_refine_ls_number_restraints 1
_refine_ls_restrained_S_all 1.043
_refine_ls_R_factor_all 0.0499
_refine_ls_R_factor_gt 0.0365
_refine_ls_shift/su_max 0.000
_refine_ls_shift/su_mean 0.000
_refine_ls_structure_factor_coef Fsqd
_refine_ls_weighting_details 'calc w=1/[\s^2^(Fo^2^)+(0.0510P)^2^] where P=(Fo^2^+2Fc^2^)/3'
_refine_ls_weighting_scheme calc
_refine_ls_wR_factor_gt 0.0839
_refine_ls_wR_factor_ref 0.0897
_reflns_number_gt 817
_reflns_number_total 1031
_reflns_threshold_expression I>2sigma(I)
_cod_data_source_file hg2634.cif
_cod_data_source_block I
_cod_depositor_comments
;
The following automatic conversions were performed:
'_symmetry_cell_setting' value 'Orthorhombic' changed to 'orthorhombic'
according to '/home/saulius/struct/CIF-dictionaries/cif_core.dic'
dictionary named 'cif_core.dic' version 2.4.1 from 2010-06-29.

Automatic conversion script
Id: cif_fix_enum 1527 2010-12-29 10:47:43Z saulius 

The following automatic conversions were performed:

'_symmetry_cell_setting' value 'Orthorhombic' changed to
'orthorhombic' according to
/home/saulius/struct/CIF-dictionaries/cif_core.dic dictionary named
'cif_core.dic' version 2.4.1 from 2010-06-29.

Automatic conversion script
Id: cif_fix_values 1715 2011-07-08 13:25:40Z adriana 
;
_cod_original_cell_volume 4105.9(7)
_cod_database_code 2225273
_cod_database_fobs_code 2225273

loop_
_symmetry_equiv_pos_as_xyz
'x, y, z'
'-x, -y, z'
'x+1/4, -y+1/4, z+1/4'
'-x+1/4, y+1/4, z+1/4'
'x, y+1/2, z+1/2'
'-x, -y+1/2, z+1/2'
'x+1/4, -y+3/4, z+3/4'
'-x+1/4, y+3/4, z+3/4'
'x+1/2, y, z+1/2'
'-x+1/2, -y, z+1/2'
'x+3/4, -y+1/4, z+3/4'
'-x+3/4, y+1/4, z+3/4'
'x+1/2, y+1/2, z'
'-x+1/2, -y+1/2, z'
'x+3/4, -y+3/4, z+1/4'
'-x+3/4, y+3/4, z+1/4'

loop_
_atom_site_type_symbol
_atom_site_label
_atom_site_fract_x
_atom_site_fract_y
_atom_site_fract_z
_atom_site_U_iso_or_equiv
_atom_site_adp_type
_atom_site_calc_flag
_atom_site_refinement_flags
_atom_site_occupancy
_atom_site_disorder_assembly
_atom_site_disorder_group
N N1 0.23158(9) 0.17094(6) 0.6113(5) 0.0506(6) Uani d . 1 . .
O O1 0.21889(7) 0.20179(5) 0.4290(5) 0.0556(5) Uani d . 1 . .
O O2 0.28824(6) 0.11584(5) 0.8533(5) 0.0577(6) Uani d . 1 . .
H H2 0.2826 0.1334 0.7399 0.087 Uiso calc R 1 . .
O O3 0.29360(7) 0.05913(6) 1.2148(5) 0.0613(6) Uani d . 1 . .
C C1 0.26566(10) 0.21504(7) 0.2881(7) 0.0518(7) Uani d . 1 . .
H H1A 0.2796 0.1948 0.1660 0.062 Uiso calc R 1 . .
H H1B 0.2926 0.2220 0.4255 0.062 Uiso calc R 1 . .
C C2 0.2500 0.2500 0.1155(10) 0.0525(10) Uani d S 1 . .
H H2A 0.2794 0.2571 -0.0059 0.063 Uiso calc PR 0.50 . .
H H2B 0.2206 0.2429 -0.0059 0.063 Uiso calc PR 0.50 . .
C C3 0.19084(11) 0.15810(7) 0.7412(6) 0.0485(7) Uani d . 1 . .
H H3 0.1580 0.1692 0.7050 0.058 Uiso calc R 1 . .
C C4 0.19489(10) 0.12638(7) 0.9451(6) 0.0445(7) Uani d . 1 . .
C C5 0.24271(10) 0.10703(7) 0.9928(6) 0.0437(7) Uani d . 1 . .
C C6 0.24500(10) 0.07660(7) 1.1909(6) 0.0456(7) Uani d . 1 . .
C C7 0.20034(10) 0.06695(8) 1.3422(7) 0.0532(7) Uani d . 1 . .
H H7 0.2021 0.0474 1.4782 0.064 Uiso calc R 1 . .
C C8 0.15281(11) 0.08595(8) 1.2947(7) 0.0555(8) Uani d . 1 . .
H H8 0.1228 0.0788 1.3960 0.067 Uiso calc R 1 . .
C C9 0.15006(10) 0.11522(8) 1.0988(7) 0.0514(7) Uani d . 1 . .
H H9 0.1181 0.1278 1.0674 0.062 Uiso calc R 1 . .
C C10 0.29937(10) 0.02900(8) 1.4204(7) 0.0603(9) Uani d . 1 . .
H H10A 0.2739 0.0085 1.3867 0.072 Uiso calc R 1 . .
H H10B 0.2939 0.0392 1.6100 0.072 Uiso calc R 1 . .
C C11 0.35463(10) 0.01383(9) 1.3886(11) 0.0812(12) Uani d . 1 . .
H H11A 0.3609 0.0072 1.1938 0.122 Uiso calc R 1 . .
H H11B 0.3590 -0.0088 1.5048 0.122 Uiso calc R 1 . .
H H11C 0.3793 0.0335 1.4467 0.122 Uiso calc R 1 . .

loop_
_atom_site_aniso_label
_atom_site_aniso_U_11
_atom_site_aniso_U_22
_atom_site_aniso_U_33
_atom_site_aniso_U_12
_atom_site_aniso_U_13
_atom_site_aniso_U_23
N1 0.0629(14) 0.0383(12) 0.0506(15) -0.0003(10) -0.0073(13) 0.0030(13)
O1 0.0583(11) 0.0451(10) 0.0635(14) -0.0006(8) -0.0057(10) 0.0129(10)
O2 0.0507(11) 0.0625(12) 0.0599(14) 0.0013(8) 0.0034(10) 0.0155(12)
O3 0.0545(10) 0.0622(12) 0.0670(15) 0.0057(8) -0.0027(11) 0.0205(12)
C1 0.0586(17) 0.0438(15) 0.0529(18) -0.0020(12) -0.0020(15) -0.0035(15)
C2 0.060(2) 0.051(2) 0.046(2) -0.0072(17) 0.000 0.000
C3 0.0545(16) 0.0413(15) 0.0499(18) 0.0027(12) -0.0071(15) -0.0030(15)
C4 0.0535(15) 0.0354(14) 0.0444(17) -0.0013(11) -0.0055(14) -0.0053(13)
C5 0.0455(14) 0.0428(14) 0.0427(17) -0.0046(11) -0.0020(13) -0.0031(14)
C6 0.0487(14) 0.0417(14) 0.0465(17) -0.0014(11) -0.0037(13) -0.0011(14)
C7 0.0617(17) 0.0478(15) 0.0500(18) -0.0069(12) 0.0014(16) 0.0036(15)
C8 0.0526(15) 0.0552(16) 0.059(2) -0.0083(13) 0.0075(15) 0.0010(17)
C9 0.0460(15) 0.0499(15) 0.0582(19) 0.0011(11) -0.0019(14) -0.0040(16)
C10 0.0656(19) 0.0518(17) 0.063(2) -0.0042(12) -0.0133(16) 0.0170(17)
C11 0.0635(19) 0.070(2) 0.110(3) 0.0007(15) -0.017(2) 0.032(3)

loop_
_atom_type_symbol
_atom_type_description
_atom_type_scat_dispersion_real
_atom_type_scat_dispersion_imag
_atom_type_scat_source
C C 0.0033 0.0016 'International Tables Vol C Tables 4.2.6.8 and 6.1.1.4'
H H 0.0000 0.0000 'International Tables Vol C Tables 4.2.6.8 and 6.1.1.4'
O O 0.0106 0.0060 'International Tables Vol C Tables 4.2.6.8 and 6.1.1.4'
N N 0.0061 0.0033 'International Tables Vol C Tables 4.2.6.8 and 6.1.1.4'

loop_
_geom_angle_atom_site_label_1
_geom_angle_atom_site_label_2
_geom_angle_atom_site_label_3
_geom_angle_site_symmetry_1
_geom_angle_site_symmetry_3
_geom_angle
_geom_angle_publ_flag
C3 N1 O1 . . 111.8(2) ?
N1 O1 C1 . . 109.68(18) ?
C5 O2 H2 . . 109.5 ?
C6 O3 C10 . . 117.7(2) ?
O1 C1 C2 . . 106.76(19) ?
O1 C1 H1A . . 110.4 ?
C2 C1 H1A . . 110.4 ?
O1 C1 H1B . . 110.4 ?
C2 C1 H1B . . 110.4 ?
H1A C1 H1B . . 108.6 ?
C1 C2 C1 14 . 114.5(4) ?
C1 C2 H2A 14 . 108.6 ?
C1 C2 H2A . . 108.6 ?
C1 C2 H2B 14 . 108.6 ?
C1 C2 H2B . . 108.6 ?
H2A C2 H2B . . 107.6 ?
N1 C3 C4 . . 121.2(2) ?
N1 C3 H3 . . 119.4 ?
C4 C3 H3 . . 119.4 ?
C5 C4 C9 . . 119.1(3) ?
C5 C4 C3 . . 121.5(2) ?
C9 C4 C3 . . 119.3(2) ?
O2 C5 C4 . . 123.2(2) ?
O2 C5 C6 . . 116.9(2) ?
C4 C5 C6 . . 119.8(2) ?
O3 C6 C7 . . 125.9(2) ?
O3 C6 C5 . . 114.7(2) ?
C7 C6 C5 . . 119.4(2) ?
C6 C7 C8 . . 120.9(3) ?
C6 C7 H7 . . 119.5 ?
C8 C7 H7 . . 119.5 ?
C9 C8 C7 . . 120.0(3) ?
C9 C8 H8 . . 120.0 ?
C7 C8 H8 . . 120.0 ?
C8 C9 C4 . . 120.7(2) ?
C8 C9 H9 . . 119.6 ?
C4 C9 H9 . . 119.6 ?
O3 C10 C11 . . 106.3(3) ?
O3 C10 H10A . . 110.5 ?
C11 C10 H10A . . 110.5 ?
O3 C10 H10B . . 110.5 ?
C11 C10 H10B . . 110.5 ?
H10A C10 H10B . . 108.7 ?
C10 C11 H11A . . 109.5 ?
C10 C11 H11B . . 109.5 ?
H11A C11 H11B . . 109.5 ?
C10 C11 H11C . . 109.5 ?
H11A C11 H11C . . 109.5 ?
H11B C11 H11C . . 109.5 ?

loop_
_geom_bond_atom_site_label_1
_geom_bond_atom_site_label_2
_geom_bond_site_symmetry_2
_geom_bond_distance
_geom_bond_publ_flag
N1 C3 . 1.278(3) ?
N1 O1 . 1.403(3) ?
O1 C1 . 1.431(3) ?
O2 C5 . 1.361(3) ?
O2 H2 . 0.8200 ?
O3 C6 . 1.373(3) ?
O3 C10 . 1.427(3) ?
C1 C2 . 1.506(4) ?
C1 H1A . 0.9700 ?
C1 H1B . 0.9700 ?
C2 C1 14 1.506(4) ?
C2 H2A . 0.9700 ?
C2 H2B . 0.9700 ?
C3 C4 . 1.459(4) ?
C3 H3 . 0.9300 ?
C4 C5 . 1.399(3) ?
C4 C9 . 1.400(4) ?
C5 C6 . 1.405(4) ?
C6 C7 . 1.377(4) ?
C7 C8 . 1.387(4) ?
C7 H7 . 0.9300 ?
C8 C9 . 1.369(4) ?
C8 H8 . 0.9300 ?
C9 H9 . 0.9300 ?
C10 C11 . 1.500(4) ?
C10 H10A . 0.9700 ?
C10 H10B . 0.9700 ?
C11 H11A . 0.9600 ?
C11 H11B . 0.9600 ?
C11 H11C . 0.9600 ?

loop_
_geom_hbond_atom_site_label_D
_geom_hbond_atom_site_label_H
_geom_hbond_atom_site_label_A
_geom_hbond_site_symmetry_A
_geom_hbond_distance_DH
_geom_hbond_distance_HA
_geom_hbond_distance_DA
_geom_hbond_angle_DHA
_geom_hbond_publ_flag
O2 H2 N1 . 0.82 1.92 2.636(2) 145.0 y
C11 H11C O1 3_556 0.96 2.57 3.410(3) 146.0 y

loop_
_geom_torsion_atom_site_label_1
_geom_torsion_atom_site_label_2
_geom_torsion_atom_site_label_3
_geom_torsion_atom_site_label_4
_geom_torsion_site_symmetry_1
_geom_torsion_site_symmetry_2
_geom_torsion_site_symmetry_3
_geom_torsion_site_symmetry_4
_geom_torsion
_geom_torsion_publ_flag
C3 N1 O1 C1 . . . . -179.8(2) ?
N1 O1 C1 C2 . . . . -175.5(2) ?
O1 C1 C2 C1 . . . 14 67.48(19) ?
O1 N1 C3 C4 . . . . -179.0(2) ?
N1 C3 C4 C5 . . . . -4.3(4) ?
N1 C3 C4 C9 . . . . 175.1(3) ?
C9 C4 C5 O2 . . . . 179.9(3) ?
C3 C4 C5 O2 . . . . -0.7(4) ?
C9 C4 C5 C6 . . . . 0.6(4) ?
C3 C4 C5 C6 . . . . -180.0(2) ?
C10 O3 C6 C7 . . . . -2.1(4) ?
C10 O3 C6 C5 . . . . 177.5(2) ?
O2 C5 C6 O3 . . . . -0.9(3) ?
C4 C5 C6 O3 . . . . 178.4(2) ?
O2 C5 C6 C7 . . . . 178.7(2) ?
C4 C5 C6 C7 . . . . -1.9(4) ?
O3 C6 C7 C8 . . . . -178.2(3) ?
C5 C6 C7 C8 . . . . 2.2(4) ?
C6 C7 C8 C9 . . . . -1.2(4) ?
C7 C8 C9 C4 . . . . -0.1(4) ?
C5 C4 C9 C8 . . . . 0.4(4) ?
C3 C4 C9 C8 . . . . -179.0(3) ?
C6 O3 C10 C11 . . . . 176.8(3) ?
